data_4034638
loop_
_publ_author_name
'Li, Ming'
'Li, Wei'
'Lin, Cheng-Dong'
'Wang, Jia-Hui'
'Wen, Li-Rong'

_publ_section_title
;
 One Base for Two Shots: Metal-Free Substituent-Controlled Synthesis of
 Two Kinds of Oxadiazine Derivatives from Alkynylbenziodoxolones and
 Amidoximes.
;
_journal_issue 11
_journal_name_full 'The Journal of organic chemistry'
_journal_page_first 6904
_journal_page_last 6915
_journal_paper_doi 10.1021/acs.joc.9b00659
_journal_volume 84
_journal_year 2019
_chemical_formula_moiety 'C30 H22 Cl2 N4 O2'
_chemical_formula_sum 'C30 H22 Cl2 N4 O2'
_chemical_formula_weight 541.41
_space_group_crystal_system monoclinic
_space_group_IT_number 14
_space_group_name_Hall '-P 2yn'
_space_group_name_H-M_alt 'P 1 21/n 1'
_atom_sites_solution_hydrogens geom
_atom_sites_solution_primary dual
_audit_creation_date 2018-03-15
_audit_creation_method
;
Olex2 1.2
(compiled 2017.08.10 svn.r3458 for OlexSys, GUI svn.r5381)
;
_audit_update_record
;
????
;
_cell_angle_alpha 90
_cell_angle_beta 96.460(3)
_cell_angle_gamma 90
_cell_formula_units_Z 4
_cell_length_a 10.8152(18)
_cell_length_b 18.697(3)
_cell_length_c 12.860(2)
_cell_measurement_reflns_used 7921
_cell_measurement_temperature 173(2)
_cell_measurement_theta_max 27.4785
_cell_measurement_theta_min 1.5937
_cell_volume 2583.9(7)
_computing_cell_refinement 'CrystalClear (Rigaku Inc., 2007)'
_computing_data_collection 'CrystalClear (Rigaku Inc., 2007)'
_computing_data_reduction 'CrystalClear (Rigaku Inc., 2007)'
_computing_molecular_graphics 'Olex2 (Dolomanov et al., 2009)'
_computing_publication_material 'CIFTAB (Sheldrick, 2014)'
_computing_structure_refinement 'ShelXL (Sheldrick, 2015)'
_computing_structure_solution 'ShelXT (Sheldrick, 2015)'
_diffrn_ambient_temperature 173.15
_diffrn_measured_fraction_theta_full 0.997
_diffrn_measured_fraction_theta_max 0.997
_diffrn_measurement_device_type 'MM007-HF CCD(Saturn 724+)'
_diffrn_measurement_method '\w scans at fixed \c = 45\%'
_diffrn_radiation_monochromator Confocal
_diffrn_radiation_type MoK\a
_diffrn_radiation_wavelength 0.71073
_diffrn_reflns_av_R_equivalents 0.0457
_diffrn_reflns_av_unetI/netI 0.0388
_diffrn_reflns_Laue_measured_fraction_full 0.997
_diffrn_reflns_Laue_measured_fraction_max 0.997
_diffrn_reflns_limit_h_max 14
_diffrn_reflns_limit_h_min -14
_diffrn_reflns_limit_k_max 24
_diffrn_reflns_limit_k_min -24
_diffrn_reflns_limit_l_max 16
_diffrn_reflns_limit_l_min -16
_diffrn_reflns_number 20237
_diffrn_reflns_point_group_measured_fraction_full 0.997
_diffrn_reflns_point_group_measured_fraction_max 0.997
_diffrn_reflns_theta_full 25.242
_diffrn_reflns_theta_max 27.482
_diffrn_reflns_theta_min 1.930
_diffrn_source 'Rotating Anode'
_exptl_absorpt_coefficient_mu 0.288
_exptl_absorpt_correction_T_max 1.00000
_exptl_absorpt_correction_T_min 0.87263
_exptl_absorpt_correction_type multi-scan
_exptl_absorpt_process_details 'CrystalClear (Rigaku Inc., 2007)'
_exptl_crystal_colour colorless
_exptl_crystal_density_diffrn 1.392
_exptl_crystal_description block
_exptl_crystal_F_000 1120
_exptl_crystal_size_max 0.214
_exptl_crystal_size_mid 0.123
_exptl_crystal_size_min 0.056
_refine_diff_density_max 0.243
_refine_diff_density_min -0.303
_refine_diff_density_rms 0.047
_refine_ls_extinction_method none
_refine_ls_goodness_of_fit_ref 1.169
_refine_ls_hydrogen_treatment constr
_refine_ls_matrix_type full
_refine_ls_number_parameters 343
_refine_ls_number_reflns 5901
_refine_ls_number_restraints 0
_refine_ls_restrained_S_all 1.169
_refine_ls_R_factor_all 0.0601
_refine_ls_R_factor_gt 0.0546
_refine_ls_shift/su_max 0.001
_refine_ls_shift/su_mean 0.000
_refine_ls_structure_factor_coef Fsqd
_refine_ls_weighting_details 'w=1/[\s^2^(Fo^2^)+(0.0318P)^2^+1.5125P] where P=(Fo^2^+2Fc^2^)/3'
_refine_ls_weighting_scheme calc
_refine_ls_wR_factor_gt 0.1111
_refine_ls_wR_factor_ref 0.1142
_reflns_Friedel_coverage 0.000
_reflns_number_gt 5481
_reflns_number_total 5901
_reflns_threshold_expression 'I > 2\s(I)'
_cod_data_source_file jo9b00659_si_001.cif
_cod_data_source_block mx6886a
_cod_database_code 4034638
_shelx_shelxl_version_number 2016/6
_shelx_space_group_comment
;
The symmetry employed for this shelxl refinement is uniquely defined
by the following loop, which should always be used as a source of
symmetry information in preference to the above space-group names.
They are only intended as comments.
;
_shelx_estimated_absorpt_t_max 0.984
_shelx_estimated_absorpt_t_min 0.941
_olex2_refinement_description
;
1. Fixed Uiso
 At 1.2 times of:
  All C(H) groups, All C(H,H) groups, All N(H) groups
2.a Secondary CH2 refined with riding coordinates:
 C8(H8A,H8B)
2.b Aromatic/amide H refined with riding coordinates:
 N1(H1), C2(H2), C3(H3), C5(H5), C6(H6), C11(H11), C12(H12), C13(H13),
 C14(H14), C15(H15), C16(H16), C20(H20), C21(H21), C22(H22), C23(H23), C24(H24),
  C26(H26), C27(H27), C29(H29), C30(H30)
;
_olex2_submission_special_instructions 'No special instructions were received'

loop_
_space_group_symop_operation_xyz
'x, y, z'
'-x+1/2, y+1/2, -z+1/2'
'-x, -y, -z'
'x-1/2, -y-1/2, z-1/2'

loop_
_atom_site_label
_atom_site_type_symbol
_atom_site_fract_x
_atom_site_fract_y
_atom_site_fract_z
_atom_site_U_iso_or_equiv
_atom_site_adp_type
_atom_site_occupancy
_atom_site_site_symmetry_order
_atom_site_calc_flag
_atom_site_refinement_flags_posn
Cl1 Cl 0.60466(6) 0.41870(4) 0.92965(4) 0.05148(18) Uani 1 1 d .
C1 C 0.43047(16) 0.37095(9) 0.60130(13) 0.0215(4) Uani 1 1 d .
O1 O 0.36334(12) 0.38472(6) 0.31595(9) 0.0231(3) Uani 1 1 d .
N1 N 0.28959(14) 0.30481(8) 0.47153(11) 0.0241(3) Uani 1 1 d .
H1 H 0.263054 0.281364 0.524062 0.029 Uiso 1 1 calc R
O2 O 0.43735(11) 0.26663(7) 0.31152(9) 0.0219(3) Uani 1 1 d .
N2 N 0.42186(14) 0.39589(8) 0.42185(11) 0.0240(3) Uani 1 1 d .
Cl2 Cl 0.29547(7) -0.00648(4) -0.03516(5) 0.0572(2) Uani 1 1 d .
C2 C 0.40006(18) 0.33032(10) 0.68518(14) 0.0275(4) Uani 1 1 d .
H2 H 0.341998 0.292257 0.673327 0.033 Uiso 1 1 calc R
C3 C 0.45382(19) 0.34483(11) 0.78644(14) 0.0311(4) Uani 1 1 d .
H3 H 0.433960 0.316259 0.843354 0.037 Uiso 1 1 calc R
N3 N 0.53043(13) 0.28436(8) 0.25014(11) 0.0216(3) Uani 1 1 d .
N4 N 0.64960(13) 0.28085(8) 0.12338(11) 0.0224(3) Uani 1 1 d .
C4 C 0.53601(19) 0.40093(11) 0.80338(14) 0.0303(4) Uani 1 1 d .
C5 C 0.5663(2) 0.44264(11) 0.72143(16) 0.0328(4) Uani 1 1 d .
H5 H 0.622760 0.481423 0.734001 0.039 Uiso 1 1 calc R
C6 C 0.51386(18) 0.42749(10) 0.62111(15) 0.0292(4) Uani 1 1 d .
H6 H 0.534893 0.456048 0.564577 0.035 Uiso 1 1 calc R
C7 C 0.37643(16) 0.35656(9) 0.49130(13) 0.0213(4) Uani 1 1 d .
C8 C 0.23950(17) 0.28730(10) 0.36528(13) 0.0249(4) Uani 1 1 d .
H8A H 0.156925 0.309962 0.348549 0.030 Uiso 1 1 calc R
H8B H 0.229246 0.234870 0.357841 0.030 Uiso 1 1 calc R
C9 C 0.32838(16) 0.31431(9) 0.29088(13) 0.0209(3) Uani 1 1 d .
C10 C 0.27951(16) 0.31357(10) 0.17591(13) 0.0217(4) Uani 1 1 d .
C11 C 0.20079(17) 0.25907(10) 0.13497(14) 0.0268(4) Uani 1 1 d .
H11 H 0.173724 0.223470 0.180013 0.032 Uiso 1 1 calc R
C12 C 0.16180(18) 0.25672(11) 0.02841(15) 0.0319(4) Uani 1 1 d .
H12 H 0.107949 0.219576 0.000599 0.038 Uiso 1 1 calc R
C13 C 0.20141(19) 0.30849(12) -0.03731(15) 0.0336(4) Uani 1 1 d .
H13 H 0.174914 0.306753 -0.110247 0.040 Uiso 1 1 calc R
C14 C 0.27962(19) 0.36283(11) 0.00312(15) 0.0312(4) Uani 1 1 d .
H14 H 0.306099 0.398511 -0.042083 0.037 Uiso 1 1 calc R
C15 C 0.31928(17) 0.36527(10) 0.10919(14) 0.0265(4) Uani 1 1 d .
H15 H 0.373720 0.402274 0.136530 0.032 Uiso 1 1 calc R
C16 C 0.60820(16) 0.34205(10) 0.26667(14) 0.0228(4) Uani 1 1 d .
H16 H 0.610749 0.376201 0.321570 0.027 Uiso 1 1 calc R
C17 C 0.68119(16) 0.33962(9) 0.18684(13) 0.0219(4) Uani 1 1 d .
C18 C 0.55601(16) 0.24871(9) 0.16287(13) 0.0214(3) Uani 1 1 d .
C19 C 0.77932(16) 0.39061(10) 0.16635(13) 0.0232(4) Uani 1 1 d .
C20 C 0.77049(18) 0.46139(10) 0.19833(15) 0.0296(4) Uani 1 1 d .
H20 H 0.699890 0.476428 0.230358 0.036 Uiso 1 1 calc R
C21 C 0.8634(2) 0.51003(11) 0.18399(17) 0.0365(5) Uani 1 1 d .
H21 H 0.856826 0.558025 0.206985 0.044 Uiso 1 1 calc R
C22 C 0.9657(2) 0.48895(12) 0.13626(17) 0.0379(5) Uani 1 1 d .
H22 H 1.029738 0.522304 0.126684 0.046 Uiso 1 1 calc R
C23 C 0.9745(2) 0.41923(12) 0.10255(17) 0.0380(5) Uani 1 1 d .
H23 H 1.044377 0.404766 0.069069 0.046 Uiso 1 1 calc R
C24 C 0.88194(18) 0.37022(11) 0.11733(16) 0.0320(4) Uani 1 1 d .
H24 H 0.888661 0.322368 0.093778 0.038 Uiso 1 1 calc R
C25 C 0.48924(16) 0.18594(9) 0.11750(14) 0.0224(4) Uani 1 1 d .
C26 C 0.43953(18) 0.13351(10) 0.17762(15) 0.0276(4) Uani 1 1 d .
H26 H 0.446481 0.138349 0.251588 0.033 Uiso 1 1 calc R
C27 C 0.38016(19) 0.07448(11) 0.13037(16) 0.0327(4) Uani 1 1 d .
H27 H 0.346763 0.038660 0.171562 0.039 Uiso 1 1 calc R
C28 C 0.36986(19) 0.06806(11) 0.02294(16) 0.0343(5) Uani 1 1 d .
C29 C 0.41670(19) 0.11951(11) -0.03899(15) 0.0341(5) Uani 1 1 d .
H29 H 0.407939 0.114637 -0.112989 0.041 Uiso 1 1 calc R
C30 C 0.47657(17) 0.17822(10) 0.00866(14) 0.0270(4) Uani 1 1 d .
H30 H 0.509577 0.213834 -0.033119 0.032 Uiso 1 1 calc R

loop_
_atom_site_aniso_label
_atom_site_aniso_U_11
_atom_site_aniso_U_22
_atom_site_aniso_U_33
_atom_site_aniso_U_23
_atom_site_aniso_U_13
_atom_site_aniso_U_12
Cl1 0.0662(4) 0.0607(4) 0.0243(3) 0.0000(2) -0.0090(2) -0.0159(3)
C1 0.0217(9) 0.0221(8) 0.0211(8) -0.0015(7) 0.0042(7) 0.0051(7)
O1 0.0285(7) 0.0223(6) 0.0188(6) 0.0005(5) 0.0035(5) -0.0020(5)
N1 0.0260(8) 0.0278(8) 0.0193(7) 0.0017(6) 0.0064(6) -0.0048(6)
O2 0.0199(6) 0.0266(6) 0.0204(6) 0.0027(5) 0.0079(5) 0.0004(5)
N2 0.0285(8) 0.0252(8) 0.0184(7) -0.0014(6) 0.0040(6) -0.0016(6)
Cl2 0.0704(4) 0.0525(4) 0.0495(4) -0.0135(3) 0.0099(3) -0.0385(3)
C2 0.0316(10) 0.0285(9) 0.0234(9) -0.0009(7) 0.0074(7) -0.0045(8)
C3 0.0379(11) 0.0345(10) 0.0215(9) 0.0023(8) 0.0063(8) -0.0015(9)
N3 0.0191(7) 0.0264(8) 0.0201(7) 0.0005(6) 0.0062(6) -0.0011(6)
N4 0.0213(7) 0.0235(7) 0.0232(7) 0.0003(6) 0.0061(6) 0.0003(6)
C4 0.0360(11) 0.0324(10) 0.0212(9) -0.0023(8) -0.0021(8) 0.0014(8)
C5 0.0363(11) 0.0303(10) 0.0308(10) 0.0003(8) -0.0005(8) -0.0054(9)
C6 0.0346(11) 0.0283(10) 0.0244(9) 0.0054(8) 0.0017(8) -0.0032(8)
C7 0.0208(8) 0.0218(8) 0.0222(8) -0.0006(7) 0.0068(7) 0.0035(7)
C8 0.0230(9) 0.0307(9) 0.0216(8) -0.0022(7) 0.0050(7) -0.0036(7)
C9 0.0195(8) 0.0218(8) 0.0217(8) -0.0010(7) 0.0037(6) 0.0004(7)
C10 0.0179(8) 0.0281(9) 0.0194(8) 0.0001(7) 0.0039(6) 0.0010(7)
C11 0.0243(9) 0.0309(10) 0.0256(9) 0.0005(8) 0.0044(7) -0.0034(8)
C12 0.0282(10) 0.0392(11) 0.0275(10) -0.0035(8) 0.0000(8) -0.0090(9)
C13 0.0318(11) 0.0461(12) 0.0221(9) 0.0000(9) -0.0007(8) -0.0016(9)
C14 0.0334(11) 0.0377(11) 0.0230(9) 0.0050(8) 0.0051(8) -0.0035(9)
C15 0.0240(9) 0.0306(10) 0.0250(9) -0.0002(7) 0.0035(7) -0.0017(8)
C16 0.0213(9) 0.0248(9) 0.0221(8) -0.0015(7) 0.0013(7) -0.0027(7)
C17 0.0187(8) 0.0252(9) 0.0216(8) 0.0011(7) 0.0017(6) 0.0002(7)
C18 0.0192(8) 0.0243(8) 0.0209(8) 0.0024(7) 0.0036(6) 0.0032(7)
C19 0.0211(9) 0.0268(9) 0.0216(8) 0.0017(7) 0.0019(7) -0.0027(7)
C20 0.0269(10) 0.0297(10) 0.0326(10) -0.0031(8) 0.0049(8) -0.0016(8)
C21 0.0411(12) 0.0286(10) 0.0397(11) -0.0018(9) 0.0046(9) -0.0079(9)
C22 0.0368(12) 0.0385(11) 0.0391(12) 0.0038(9) 0.0067(9) -0.0161(9)
C23 0.0312(11) 0.0433(12) 0.0421(12) -0.0012(10) 0.0157(9) -0.0067(9)
C24 0.0296(10) 0.0297(10) 0.0384(11) -0.0022(8) 0.0118(8) -0.0033(8)
C25 0.0190(8) 0.0233(8) 0.0252(9) -0.0002(7) 0.0041(7) 0.0018(7)
C26 0.0312(10) 0.0262(9) 0.0261(9) 0.0016(7) 0.0060(8) 0.0005(8)
C27 0.0346(11) 0.0294(10) 0.0354(11) 0.0034(8) 0.0097(9) -0.0070(8)
C28 0.0329(11) 0.0324(10) 0.0380(11) -0.0064(9) 0.0051(9) -0.0122(9)
C29 0.0370(11) 0.0398(11) 0.0258(10) -0.0041(8) 0.0049(8) -0.0111(9)
C30 0.0256(9) 0.0302(10) 0.0260(9) 0.0014(7) 0.0070(7) -0.0044(8)

loop_
_atom_type_symbol
_atom_type_description
_atom_type_scat_dispersion_real
_atom_type_scat_dispersion_imag
_atom_type_scat_source
C C 0.0033 0.0016 'International Tables Vol C Tables 4.2.6.8 and 6.1.1.4'
H H 0.0000 0.0000 'International Tables Vol C Tables 4.2.6.8 and 6.1.1.4'
Cl Cl 0.1484 0.1585 'International Tables Vol C Tables 4.2.6.8 and 6.1.1.4'
N N 0.0061 0.0033 'International Tables Vol C Tables 4.2.6.8 and 6.1.1.4'
O O 0.0106 0.0060 'International Tables Vol C Tables 4.2.6.8 and 6.1.1.4'

loop_
_geom_angle_atom_site_label_1
_geom_angle_atom_site_label_2
_geom_angle_atom_site_label_3
_geom_angle
C2 C1 C6 118.53(17)
C2 C1 C7 122.40(16)
C6 C1 C7 119.07(16)
C9 O1 N2 115.49(12)
C7 N1 H1 119.4
C7 N1 C8 121.11(15)
C8 N1 H1 119.4
N3 O2 C9 111.64(12)
C7 N2 O1 113.96(14)
C1 C2 H2 119.7
C1 C2 C3 120.64(18)
C3 C2 H2 119.7
C2 C3 H3 120.3
C4 C3 C2 119.41(18)
C4 C3 H3 120.3
C16 N3 O2 124.89(14)
C18 N3 O2 125.47(14)
C18 N3 C16 109.61(14)
C18 N4 C17 106.35(14)
C3 C4 Cl1 119.57(15)
C3 C4 C5 120.96(18)
C5 C4 Cl1 119.46(16)
C4 C5 H5 120.3
C6 C5 C4 119.37(19)
C6 C5 H5 120.3
C1 C6 H6 119.5
C5 C6 C1 121.07(18)
C5 C6 H6 119.5
N1 C7 C1 119.77(15)
N2 C7 C1 114.37(16)
N2 C7 N1 125.85(16)
N1 C8 H8A 109.9
N1 C8 H8B 109.9
N1 C8 C9 108.86(14)
H8A C8 H8B 108.3
C9 C8 H8A 109.9
C9 C8 H8B 109.9
O1 C9 O2 109.72(13)
O1 C9 C8 110.01(14)
O1 C9 C10 106.84(14)
O2 C9 C8 103.60(13)
O2 C9 C10 110.72(13)
C10 C9 C8 115.90(14)
C11 C10 C9 120.50(16)
C15 C10 C9 119.84(16)
C15 C10 C11 119.55(16)
C10 C11 H11 120.0
C12 C11 C10 120.08(18)
C12 C11 H11 120.0
C11 C12 H12 120.0
C13 C12 C11 120.00(18)
C13 C12 H12 120.0
C12 C13 H13 119.9
C12 C13 C14 120.10(18)
C14 C13 H13 119.9
C13 C14 H14 119.9
C15 C14 C13 120.17(18)
C15 C14 H14 119.9
C10 C15 H15 119.9
C14 C15 C10 120.11(18)
C14 C15 H15 119.9
N3 C16 H16 127.6
C17 C16 N3 104.73(15)
C17 C16 H16 127.6
N4 C17 C19 122.82(15)
C16 C17 N4 110.11(15)
C16 C17 C19 127.07(16)
N3 C18 C25 125.76(15)
N4 C18 N3 109.19(15)
N4 C18 C25 125.02(16)
C20 C19 C17 119.20(16)
C24 C19 C17 122.15(17)
C24 C19 C20 118.65(17)
C19 C20 H20 119.6
C21 C20 C19 120.71(18)
C21 C20 H20 119.6
C20 C21 H21 119.9
C22 C21 C20 120.1(2)
C22 C21 H21 119.9
C21 C22 H22 120.1
C23 C22 C21 119.71(19)
C23 C22 H22 120.1
C22 C23 H23 119.8
C22 C23 C24 120.3(2)
C24 C23 H23 119.8
C19 C24 H24 119.8
C23 C24 C19 120.46(19)
C23 C24 H24 119.8
C26 C25 C18 123.13(16)
C26 C25 C30 118.84(17)
C30 C25 C18 118.02(16)
C25 C26 H26 119.8
C27 C26 C25 120.46(18)
C27 C26 H26 119.8
C26 C27 H27 120.3
C28 C27 C26 119.40(18)
C28 C27 H27 120.3
C27 C28 Cl2 118.85(16)
C27 C28 C29 121.59(18)
C29 C28 Cl2 119.56(16)
C28 C29 H29 120.6
C28 C29 C30 118.78(18)
C30 C29 H29 120.6
C25 C30 H30 119.5
C29 C30 C25 120.93(17)
C29 C30 H30 119.5

loop_
_geom_bond_atom_site_label_1
_geom_bond_atom_site_label_2
_geom_bond_distance
Cl1 C4 1.7399(19)
C1 C2 1.389(2)
C1 C6 1.394(3)
C1 C7 1.493(2)
O1 N2 1.4508(18)
O1 C9 1.397(2)
N1 H1 0.8800
N1 C7 1.353(2)
N1 C8 1.449(2)
O2 N3 1.3874(18)
O2 C9 1.478(2)
N2 C7 1.296(2)
Cl2 C28 1.736(2)
C2 H2 0.9500
C2 C3 1.392(3)
C3 H3 0.9500
C3 C4 1.376(3)
N3 C16 1.370(2)
N3 C18 1.360(2)
N4 C17 1.388(2)
N4 C18 1.326(2)
C4 C5 1.380(3)
C5 H5 0.9500
C5 C6 1.379(3)
C6 H6 0.9500
C8 H8A 0.9900
C8 H8B 0.9900
C8 C9 1.517(2)
C9 C10 1.513(2)
C10 C11 1.393(3)
C10 C15 1.392(3)
C11 H11 0.9500
C11 C12 1.388(3)
C12 H12 0.9500
C12 C13 1.384(3)
C13 H13 0.9500
C13 C14 1.385(3)
C14 H14 0.9500
C14 C15 1.384(3)
C15 H15 0.9500
C16 H16 0.9500
C16 C17 1.364(2)
C17 C19 1.472(2)
C18 C25 1.464(2)
C19 C20 1.392(3)
C19 C24 1.390(3)
C20 H20 0.9500
C20 C21 1.383(3)
C21 H21 0.9500
C21 C22 1.382(3)
C22 H22 0.9500
C22 C23 1.380(3)
C23 H23 0.9500
C23 C24 1.386(3)
C24 H24 0.9500
C25 C26 1.393(3)
C25 C30 1.398(2)
C26 H26 0.9500
C26 C27 1.383(3)
C27 H27 0.9500
C27 C28 1.379(3)
C28 C29 1.381(3)
C29 H29 0.9500
C29 C30 1.382(3)
C30 H30 0.9500

loop_
_geom_hbond_atom_site_label_D
_geom_hbond_atom_site_label_H
_geom_hbond_atom_site_label_A
_geom_hbond_distance_DH
_geom_hbond_distance_HA
_geom_hbond_distance_DA
_geom_hbond_angle_DHA
_geom_hbond_site_symmetry_A
N1 H1 N4 0.88 2.20 3.055(2) 163.8 4_566

loop_
_geom_torsion_atom_site_label_1
_geom_torsion_atom_site_label_2
_geom_torsion_atom_site_label_3
_geom_torsion_atom_site_label_4
_geom_torsion
Cl1 C4 C5 C6 178.60(16)
C1 C2 C3 C4 1.3(3)
O1 N2 C7 C1 -176.32(13)
O1 N2 C7 N1 5.2(2)
O1 C9 C10 C11 -158.54(16)
O1 C9 C10 C15 25.3(2)
N1 C8 C9 O1 -47.25(19)
N1 C8 C9 O2 69.97(17)
N1 C8 C9 C10 -168.55(15)
O2 N3 C16 C17 -178.31(15)
O2 N3 C18 N4 179.22(14)
O2 N3 C18 C25 0.7(3)
O2 C9 C10 C11 82.03(19)
O2 C9 C10 C15 -94.10(19)
N2 O1 C9 O2 -55.46(17)
N2 O1 C9 C8 57.89(18)
N2 O1 C9 C10 -175.54(13)
Cl2 C28 C29 C30 -179.47(16)
C2 C1 C6 C5 0.6(3)
C2 C1 C7 N1 3.6(3)
C2 C1 C7 N2 -174.97(17)
C2 C3 C4 Cl1 -179.35(16)
C2 C3 C4 C5 -0.4(3)
C3 C4 C5 C6 -0.4(3)
N3 O2 C9 O1 -61.84(16)
N3 O2 C9 C8 -179.27(13)
N3 O2 C9 C10 55.84(17)
N3 C16 C17 N4 -0.76(19)
N3 C16 C17 C19 178.59(16)
N3 C18 C25 C26 -34.6(3)
N3 C18 C25 C30 146.27(18)
N4 C17 C19 C20 150.90(18)
N4 C17 C19 C24 -30.1(3)
N4 C18 C25 C26 147.18(18)
N4 C18 C25 C30 -32.0(3)
C4 C5 C6 C1 0.2(3)
C6 C1 C2 C3 -1.4(3)
C6 C1 C7 N1 -175.88(16)
C6 C1 C7 N2 5.5(2)
C7 C1 C2 C3 179.10(17)
C7 C1 C6 C5 -179.84(18)
C7 N1 C8 C9 19.8(2)
C8 N1 C7 C1 -177.14(15)
C8 N1 C7 N2 1.3(3)
C8 C9 C10 C11 -35.6(2)
C8 C9 C10 C15 148.31(17)
C9 O1 N2 C7 -36.4(2)
C9 O2 N3 C16 75.20(19)
C9 O2 N3 C18 -102.62(18)
C9 C10 C11 C12 -176.53(17)
C9 C10 C15 C14 176.86(17)
C10 C11 C12 C13 0.1(3)
C11 C10 C15 C14 0.7(3)
C11 C12 C13 C14 -0.2(3)
C12 C13 C14 C15 0.5(3)
C13 C14 C15 C10 -0.8(3)
C15 C10 C11 C12 -0.4(3)
C16 N3 C18 N4 1.1(2)
C16 N3 C18 C25 -177.38(16)
C16 C17 C19 C20 -28.4(3)
C16 C17 C19 C24 150.65(19)
C17 N4 C18 N3 -1.54(19)
C17 N4 C18 C25 176.97(16)
C17 C19 C20 C21 177.48(18)
C17 C19 C24 C23 -177.81(18)
C18 N3 C16 C17 -0.19(19)
C18 N4 C17 C16 1.4(2)
C18 N4 C17 C19 -177.93(16)
C18 C25 C26 C27 -178.35(17)
C18 C25 C30 C29 178.75(17)
C19 C20 C21 C22 0.8(3)
C20 C19 C24 C23 1.2(3)
C20 C21 C22 C23 0.3(3)
C21 C22 C23 C24 -0.7(3)
C22 C23 C24 C19 -0.1(3)
C24 C19 C20 C21 -1.6(3)
C25 C26 C27 C28 -0.4(3)
C26 C25 C30 C29 -0.5(3)
C26 C27 C28 Cl2 179.81(16)
C26 C27 C28 C29 -0.5(3)
C27 C28 C29 C30 0.8(3)
C28 C29 C30 C25 -0.3(3)
C30 C25 C26 C27 0.8(3)
